data_7003933
loop_
_publ_author_name
'Seisenbaeva, Gulaim A.'
'Kessler, Vadim G.'
'Pazik, Robert'
'Strek, Wieslaw'

_publ_section_title
;
 Heteroleptic metal alkoxide &#x201C;oxoclusters&#x201D; as molecular
 models for the sol--gel synthesis of perovskite nanoparticles for
 bio-imaging applications
;
_journal_issue 26
_journal_name_full 'Dalton Transactions'
_journal_page_first 3412
_journal_page_last 3421
_journal_paper_doi 10.1039/b801351a
_journal_year 2008
_chemical_formula_sum 'C80 H166 Ba4 O29 Ta4'
_chemical_formula_weight 2865.29
_chemical_name_systematic
;
?
;
_space_group_IT_number 2
_symmetry_cell_setting triclinic
_symmetry_space_group_name_Hall '-P 1'
_symmetry_space_group_name_H-M 'P -1'
_atom_sites_solution_hydrogens geom
_atom_sites_solution_primary direct
_atom_sites_solution_secondary difmap
_audit_creation_method SHELXL-97
_cell_angle_alpha 74.711(5)
_cell_angle_beta 75.814(6)
_cell_angle_gamma 73.886(5)
_cell_formula_units_Z 2
_cell_length_a 14.270(4)
_cell_length_b 16.950(5)
_cell_length_c 25.212(6)
_cell_measurement_reflns_used 4063(I>6sigma(I))
_cell_measurement_temperature 298(2)
_cell_measurement_theta_max 25.74
_cell_measurement_theta_min 1.28
_cell_volume 5553(3)
_computing_cell_refinement 'Bruker SAINTPLUS'
_computing_data_collection 'Bruker SMART'
_computing_data_reduction 'Bruker SAINTPLUS'
_computing_molecular_graphics 'Bruker SHELXTL 6.14'
_computing_publication_material 'Bruker SHELXTL 6.14'
_computing_structure_refinement 'SHELXL-97 (Sheldrick, 1997)'
_computing_structure_solution 'SHELXS-97 (Sheldrick, 1990)'
_diffrn_ambient_temperature 298(2)
_diffrn_measured_fraction_theta_full 0.992
_diffrn_measured_fraction_theta_max 0.992
_diffrn_measurement_device_type 'Bruker SMART CCD 1k'
_diffrn_measurement_method 'Bruker SMART'
_diffrn_radiation_monochromator graphite
_diffrn_radiation_source 'fine-focus sealed tube'
_diffrn_radiation_type MoK\a
_diffrn_radiation_wavelength 0.71073
_diffrn_reflns_av_R_equivalents 0.1337
_diffrn_reflns_av_sigmaI/netI 0.3167
_diffrn_reflns_limit_h_max 11
_diffrn_reflns_limit_h_min -14
_diffrn_reflns_limit_k_max 17
_diffrn_reflns_limit_k_min -17
_diffrn_reflns_limit_l_max 17
_diffrn_reflns_limit_l_min -25
_diffrn_reflns_number 18525
_diffrn_reflns_theta_full 21.00
_diffrn_reflns_theta_max 21.00
_diffrn_reflns_theta_min 1.28
_exptl_absorpt_coefficient_mu 5.379
_exptl_absorpt_correction_T_max 0.3143
_exptl_absorpt_correction_T_min 0.2476
_exptl_absorpt_correction_type empirical
_exptl_absorpt_process_details 'Bruker SADABS'
_exptl_crystal_colour colorless
_exptl_crystal_density_diffrn 1.714
_exptl_crystal_density_meas ?
_exptl_crystal_density_method .
_exptl_crystal_description block
_exptl_crystal_F_000 2788
_exptl_crystal_size_max 0.36
_exptl_crystal_size_mid 0.32
_exptl_crystal_size_min 0.28
_refine_diff_density_max 1.151
_refine_diff_density_min -0.947
_refine_diff_density_rms 0.166
_refine_ls_extinction_method none
_refine_ls_goodness_of_fit_ref 0.881
_refine_ls_hydrogen_treatment refxyz
_refine_ls_matrix_type full
_refine_ls_number_parameters 1052
_refine_ls_number_reflns 11825
_refine_ls_number_restraints 1126
_refine_ls_restrained_S_all 0.878
_refine_ls_R_factor_all 0.2434
_refine_ls_R_factor_gt 0.0757
_refine_ls_shift/su_max 0.000
_refine_ls_shift/su_mean 0.000
_refine_ls_structure_factor_coef Fsqd
_refine_ls_weighting_details 'calc w=1/[\s^2^(Fo^2^)+(0.0000P)^2^+10.0000P] where P=(Fo^2^+2Fc^2^)/3'
_refine_ls_weighting_scheme calc
_refine_ls_wR_factor_gt 0.0804
_refine_ls_wR_factor_ref 0.0972
_reflns_number_gt 4096
_reflns_number_total 11825
_reflns_threshold_expression >2sigma(I)
_cod_data_source_file b801351a.txt
_cod_data_source_block bataet1m
_cod_depositor_comments
;
The following automatic conversions were performed:
'_symmetry_cell_setting' value 'Triclinic' changed to 'triclinic'
according to '/home/saulius/struct/CIF-dictionaries/cif_core.dic'
dictionary named 'cif_core.dic' version 2.4.1 from
2010-06-29.

'_exptl_absorpt_correction_type' value 'Empirical' changed to
'empirical' according to
'/home/saulius/struct/CIF-dictionaries/cif_core.dic' dictionary named
'cif_core.dic' version 2.4.1 from 2010-06-29.

Automatic conversion script
Id: cif_fix_enum 1527 2010-12-29 10:47:43Z saulius 
;
_cod_original_sg_symbol_H-M P-1
_cod_database_code 7003933

loop_
_symmetry_equiv_pos_as_xyz
'x, y, z'
'-x, -y, -z'

loop_
_atom_site_label
_atom_site_type_symbol
_atom_site_fract_x
_atom_site_fract_y
_atom_site_fract_z
_atom_site_U_iso_or_equiv
_atom_site_adp_type
_atom_site_occupancy
_atom_site_symmetry_multiplicity
_atom_site_calc_flag
_atom_site_refinement_flags
_atom_site_disorder_assembly
_atom_site_disorder_group
Ta1 Ta 0.92099(9) 0.94032(8) 0.06486(5) 0.0509(4) Uani 1 1 d U . .
Ta3 Ta 1.25796(9) 0.87196(9) -0.12283(5) 0.0693(5) Uani 1 1 d U . .
Ba5 Ba 1.19829(12) 0.86461(12) 0.02774(7) 0.0613(6) Uani 1 1 d U . .
Ba7 Ba 1.00895(12) 1.12130(11) 0.07589(6) 0.0622(6) Uani 1 1 d U . .
Ta2 Ta 0.57429(9) 0.43727(8) 0.55994(5) 0.0598(4) Uani 1 1 d U . .
Ta4 Ta 0.73254(11) 0.25169(9) 0.49483(6) 0.0874(5) Uani 1 1 d U . .
Ba6 Ba 0.29982(13) 0.53439(12) 0.58869(7) 0.0736(6) Uani 1 1 d U . .
Ba8 Ba 0.53187(13) 0.67122(12) 0.51251(7) 0.0730(6) Uani 1 1 d U . .
O6 O 0.6402(11) 0.3544(10) 0.5172(6) 0.060(4) Uani 1 1 d U . .
O1 O 1.0000 1.0000 0.0000 0.044(2) Uani 1 2 d SU . .
O12 O 1.1525(11) 0.9614(10) -0.0838(6) 0.055(3) Uani 1 1 d U . .
O2 O 1.0031(11) 0.8417(11) 0.0425(5) 0.050(3) Uani 1 1 d U . .
O7 O 0.5000 0.5000 0.5000 0.055(3) Uani 1 2 d SU . .
O8 O 0.5037(11) 0.5287(10) 0.5980(6) 0.065(3) Uani 1 1 d U . .
O3 O 1.0274(11) 0.9376(10) 0.1079(6) 0.057(2) Uani 1 1 d U . .
O4 O 0.8379(12) 0.9499(10) 0.0079(6) 0.067(5) Uani 1 1 d U . .
O13 O 1.1840(11) 0.7928(11) -0.0604(6) 0.064(3) Uani 1 1 d U . .
O14 O 1.3160(12) 0.9518(11) -0.1762(7) 0.079(5) Uani 1 1 d U . .
O15 O 1.3445(14) 0.7817(12) -0.1535(7) 0.107(6) Uani 1 1 d DU . .
O9 O 0.6670(11) 0.5096(10) 0.5206(6) 0.060(3) Uani 1 1 d U . .
O5 O 0.8508(11) 0.8768(10) 0.1221(6) 0.065(4) Uani 1 1 d DU . .
O17 O 0.8181(14) 0.1606(13) 0.4655(9) 0.118(6) Uani 1 1 d DU . .
O23 O 0.1392(13) 0.4807(14) 0.6332(7) 0.111(7) Uani 1 1 d U . .
O10 O 0.4606(11) 0.3853(10) 0.5911(6) 0.067(3) Uani 1 1 d U . .
O16 O 1.3419(13) 0.8632(12) -0.0674(7) 0.085(4) Uani 1 1 d U . .
O18 O 0.8208(14) 0.3283(12) 0.4614(8) 0.104(6) Uani 1 1 d U . .
O30 O 1.1489(13) 0.8849(13) -0.1670(7) 0.108(6) Uani 1 1 d U . .
O19 O 0.6737(12) 0.3048(12) 0.4230(7) 0.095(5) Uani 1 1 d U . .
O11 O 0.6367(12) 0.3852(11) 0.6163(7) 0.075(4) Uani 1 1 d U . .
O20 O 0.6225(15) 0.1980(12) 0.5221(8) 0.109(6) Uani 1 1 d U . .
O25 O 1.0934(14) 1.1324(12) 0.1536(6) 0.096(6) Uani 1 1 d U . .
O22 O 1.3211(12) 0.8616(12) 0.0882(7) 0.083(5) Uani 1 1 d U . .
O26 O 1.0911(13) 1.2485(11) 0.0532(7) 0.083(5) Uani 1 1 d U . .
O24 O 0.2519(13) 0.5229(13) 0.6964(7) 0.100(6) Uani 1 1 d DU . .
O27 O 0.6518(14) 0.7623(12) 0.4516(7) 0.098(6) Uani 1 1 d U . .
O21 O 1.2836(13) 0.7148(12) 0.0738(7) 0.091(4) Uani 1 1 d U . .
O28 O 0.6050(14) 0.7415(12) 0.5682(7) 0.094(6) Uani 1 1 d U . .
C36 C 0.9956(17) 0.7542(15) 0.0564(9) 0.058(6) Uani 1 1 d U . .
H36A H 1.0272 0.7298 0.0239 0.069 Uiso 1 1 calc R . .
H36B H 0.9260 0.7530 0.0641 0.069 Uiso 1 1 calc R . .
C29 C 0.663(2) 0.787(2) 0.5558(13) 0.082(7) Uani 1 1 d U . .
C39 C 1.395(2) 0.720(2) 0.1219(12) 0.091(7) Uani 1 1 d U . .
H39A H 1.4411 0.6869 0.1441 0.109 Uiso 1 1 calc R . .
C41 C 0.711(2) 0.8188(19) 0.5108(12) 0.096(8) Uani 1 1 d U . .
H41A H 0.7557 0.8491 0.5116 0.115 Uiso 1 1 calc R . .
C42 C 0.7408(18) 0.9322(19) 0.0216(10) 0.100(9) Uani 1 1 d U . .
H42A H 0.6937 0.9745 0.0401 0.120 Uiso 1 1 calc R . .
H42B H 0.7423 0.8779 0.0470 0.120 Uiso 1 1 calc R . .
C43 C 0.700(2) 0.810(2) 0.4573(12) 0.104(8) Uani 1 1 d DU . .
C45 C 1.137(2) 1.2849(19) 0.0698(14) 0.089(7) Uani 1 1 d U . .
C47 C 0.710(2) 0.9316(17) -0.0286(11) 0.114(11) Uiso 1 1 d U . .
H47A H 0.6462 0.9180 -0.0190 0.172 Uiso 1 1 calc R . .
H47B H 0.7575 0.8905 -0.0473 0.172 Uiso 1 1 calc R . .
H47C H 0.7058 0.9861 -0.0530 0.172 Uiso 1 1 calc R . .
C48 C 0.4976(19) 0.5292(17) 0.6562(10) 0.088(7) Uani 1 1 d U . .
H48A H 0.4292 0.5530 0.6714 0.106 Uiso 1 1 calc R . .
H48B H 0.5138 0.4714 0.6763 0.106 Uiso 1 1 calc R . .
C49 C 1.042(2) 0.6993(17) 0.1061(10) 0.116(11) Uani 1 1 d U . .
H49A H 1.0311 0.6437 0.1129 0.173 Uiso 1 1 calc R . .
H49B H 1.0114 0.7228 0.1386 0.173 Uiso 1 1 calc R . .
H49C H 1.1117 0.6968 0.0981 0.173 Uiso 1 1 calc R . .
C50 C 1.0136(17) 0.9213(17) 0.1660(9) 0.084(7) Uani 1 1 d DU . .
H50A H 0.9988 0.9733 0.1787 0.100 Uiso 1 1 calc R . .
H50B H 0.9585 0.8943 0.1824 0.100 Uiso 1 1 calc R . .
C52 C 0.8060(18) 0.574(2) 0.5093(14) 0.158(15) Uani 1 1 d U . .
H52A H 0.8687 0.5650 0.5202 0.236 Uiso 1 1 calc R . .
H52B H 0.7617 0.6229 0.5211 0.236 Uiso 1 1 calc R . .
H52C H 0.8156 0.5820 0.4694 0.236 Uiso 1 1 calc R . .
C55 C 0.7637(19) 0.501(2) 0.5356(14) 0.123(10) Uani 1 1 d U . .
H55A H 0.7551 0.4932 0.5759 0.148 Uiso 1 1 calc R . .
H55B H 0.8098 0.4519 0.5245 0.148 Uiso 1 1 calc R . .
C58 C 0.811(3) 0.800(3) 0.2201(10) 0.29(3) Uani 1 1 d DU . .
H58A H 0.7607 0.7751 0.2466 0.429 Uiso 1 1 calc R . .
H58B H 0.8249 0.8417 0.2344 0.429 Uiso 1 1 calc R . .
H58C H 0.8707 0.7567 0.2144 0.429 Uiso 1 1 calc R . .
C61 C 1.156(3) 0.852(2) -0.2171(12) 0.144(12) Uani 1 1 d U . .
H61A H 1.2229 0.8215 -0.2292 0.172 Uiso 1 1 calc R . .
H61B H 1.1103 0.8160 -0.2102 0.172 Uiso 1 1 calc R . .
C63 C 0.389(3) 0.325(2) 0.6774(14) 0.22(2) Uani 1 1 d U . .
H63A H 0.3828 0.2768 0.7076 0.329 Uiso 1 1 calc R . .
H63B H 0.3269 0.3478 0.6647 0.329 Uiso 1 1 calc R . .
H63C H 0.4062 0.3661 0.6903 0.329 Uiso 1 1 calc R . .
C64 C 0.711(3) 0.724(2) 0.6511(11) 0.192(15) Uani 1 1 d DU . .
H64A H 0.7200 0.7368 0.6842 0.288 Uiso 1 1 calc R . .
H64B H 0.7714 0.6909 0.6345 0.288 Uiso 1 1 calc R . .
H64C H 0.6592 0.6939 0.6608 0.288 Uiso 1 1 calc R . .
C65 C 1.255(2) 1.317(2) -0.0102(15) 0.242(18) Uani 1 1 d DU . .
H65A H 1.2844 1.3596 -0.0368 0.363 Uiso 1 1 calc R . .
H65B H 1.2235 1.2920 -0.0290 0.363 Uiso 1 1 calc R . .
H65C H 1.3056 1.2747 0.0068 0.363 Uiso 1 1 calc R . .
C66 C 0.757(2) 0.853(2) 0.4044(12) 0.165(12) Uani 1 1 d DU . .
C69 C 1.370(2) 0.956(2) -0.2304(13) 0.167(14) Uani 1 1 d DU . .
H69A H 1.4014 0.8991 -0.2355 0.200 Uiso 1 1 calc R . .
H69B H 1.3248 0.9808 -0.2563 0.200 Uiso 1 1 calc R . .
C72 C 1.489(3) 0.896(2) 0.0979(14) 0.216(16) Uani 1 1 d U . .
H72A H 1.5276 0.9234 0.1109 0.323 Uiso 1 1 calc R . .
H72B H 1.4402 0.9381 0.0794 0.323 Uiso 1 1 calc R . .
H72C H 1.5325 0.8631 0.0722 0.323 Uiso 1 1 calc R . .
C73 C 1.508(2) 0.862(3) -0.0543(16) 0.25(2) Uani 1 1 d DU . .
H73A H 1.5712 0.8489 -0.0780 0.368 Uiso 1 1 calc R . .
H73B H 1.5149 0.8427 -0.0158 0.368 Uiso 1 1 calc R . .
H73C H 1.4809 0.9212 -0.0619 0.368 Uiso 1 1 calc R . .
C74 C 0.753(3) 0.863(2) 0.5990(12) 0.179(14) Uani 1 1 d U . .
H74A H 0.7597 0.8710 0.6341 0.268 Uiso 1 1 calc R . .
H74B H 0.7271 0.9167 0.5766 0.268 Uiso 1 1 calc R . .
H74C H 0.8163 0.8380 0.5797 0.268 Uiso 1 1 calc R . .
C75 C 0.583(2) 0.850(2) 0.6393(14) 0.211(16) Uani 1 1 d DU . .
H75A H 0.5914 0.8603 0.6731 0.316 Uiso 1 1 calc R . .
H75B H 0.5362 0.8142 0.6484 0.316 Uiso 1 1 calc R . .
H75C H 0.5575 0.9017 0.6154 0.316 Uiso 1 1 calc R . .
C77 C 1.437(3) 0.839(2) 0.1484(15) 0.128(10) Uani 1 1 d U . .
C80 C 0.681(2) 0.8059(19) 0.6096(13) 0.117(9) Uani 1 1 d DU . .
C81 C 0.559(2) 0.574(2) 0.6675(12) 0.159(15) Uani 1 1 d U . .
H81A H 0.5485 0.5706 0.7070 0.238 Uiso 1 1 calc R . .
H81B H 0.5436 0.6317 0.6485 0.238 Uiso 1 1 calc R . .
H81C H 0.6278 0.5495 0.6544 0.238 Uiso 1 1 calc R . .
C82 C 1.129(3) 0.926(3) -0.2562(12) 0.22(2) Uani 1 1 d U . .
H82A H 1.1318 0.9122 -0.2912 0.334 Uiso 1 1 calc R . .
H82B H 1.1746 0.9610 -0.2613 0.334 Uiso 1 1 calc R . .
H82C H 1.0632 0.9551 -0.2429 0.334 Uiso 1 1 calc R . .
C83 C 0.693(3) 0.333(2) 0.6532(12) 0.185(14) Uani 1 1 d DU . .
H83A H 0.6746 0.2801 0.6599 0.222 Uiso 1 1 calc R . .
H83B H 0.7600 0.3251 0.6312 0.222 Uiso 1 1 calc R . .
C94 C 1.5156(19) 0.713(2) -0.1964(17) 0.25(2) Uani 1 1 d DU . .
H94A H 1.5486 0.6661 -0.2136 0.377 Uiso 1 1 calc R . .
H94B H 1.5376 0.7049 -0.1619 0.377 Uiso 1 1 calc R . .
H94C H 1.5310 0.7635 -0.2210 0.377 Uiso 1 1 calc R . .
C99 C 1.439(2) 0.819(2) -0.0654(14) 0.152(12) Uani 1 1 d DU . .
H99A H 1.4375 0.7678 -0.0366 0.182 Uiso 1 1 calc R . .
H99B H 1.4678 0.8014 -0.1008 0.182 Uiso 1 1 calc R . .
C101 C -0.009(3) 0.445(3) 0.6789(17) 0.165(12) Uani 1 1 d U . .
C103 C 1.0962(19) 1.4192(18) 0.0129(15) 0.192(15) Uani 1 1 d DU . .
H10A H 1.0536 1.4442 0.0430 0.289 Uiso 1 1 calc R . .
H10B H 1.0592 1.3933 -0.0018 0.289 Uiso 1 1 calc R . .
H10C H 1.1212 1.4619 -0.0161 0.289 Uiso 1 1 calc R . .
C105 C 1.370(3) 0.879(2) 0.1919(15) 0.216(15) Uani 1 1 d U . .
H10D H 1.4064 0.9015 0.2095 0.324 Uiso 1 1 calc R . .
H10E H 1.3382 0.8386 0.2194 0.324 Uiso 1 1 calc R . .
H10F H 1.3204 0.9238 0.1757 0.324 Uiso 1 1 calc R . .
C109 C 1.1062(19) 0.865(2) 0.1832(12) 0.21(2) Uani 1 1 d DU . .
H10G H 1.0969 0.8510 0.2233 0.322 Uiso 1 1 calc R . .
H10H H 1.1595 0.8939 0.1686 0.322 Uiso 1 1 calc R . .
H10I H 1.1219 0.8152 0.1689 0.322 Uiso 1 1 calc R . .
C110 C 1.179(3) 1.356(2) 0.0340(16) 0.137(10) Uani 1 1 d U . .
O31 O 0.7802(14) 0.2083(14) 0.5652(8) 0.129(6) Uani 1 1 d U . .
C2 C 1.225(2) 0.7055(17) -0.0501(12) 0.101(9) Uani 1 1 d U . .
H2A H 1.2199 0.6836 -0.0101 0.121 Uiso 1 1 calc R . .
H2B H 1.2954 0.6951 -0.0670 0.121 Uiso 1 1 calc R . .
C3 C 1.1736(19) 0.6624(16) -0.0736(10) 0.107(11) Uani 1 1 d U . .
H3A H 1.2009 0.6030 -0.0652 0.161 Uiso 1 1 calc R . .
H3B H 1.1818 0.6824 -0.1134 0.161 Uiso 1 1 calc R . .
H3C H 1.1042 0.6738 -0.0574 0.161 Uiso 1 1 calc R . .
C4 C 0.272(3) 0.566(3) 0.7877(13) 0.28(2) Uani 1 1 d DU . .
H4A H 0.2750 0.5686 0.8248 0.427 Uiso 1 1 calc R . .
H4B H 0.2549 0.6218 0.7660 0.427 Uiso 1 1 calc R . .
H4C H 0.3355 0.5371 0.7705 0.427 Uiso 1 1 calc R . .
C5 C 1.381(2) 0.802(2) 0.1161(12) 0.084(7) Uani 1 1 d U . .
C6 C 1.172(3) 1.154(2) 0.2160(15) 0.139(10) Uani 1 1 d DU . .
C7 C 1.385(3) 0.584(3) 0.1085(15) 0.141(10) Uani 1 1 d DU . .
C8 C 0.099(2) 0.485(2) 0.7267(13) 0.123(9) Uani 1 1 d U . .
H8A H 0.0460 0.4859 0.7568 0.147 Uiso 1 1 calc R . .
C9 C 0.079(3) 0.472(2) 0.6799(14) 0.117(8) Uani 1 1 d U . .
C10 C 1.350(2) 0.677(2) 0.0988(12) 0.086(7) Uani 1 1 d U . .
C11 C 0.928(2) 0.308(3) 0.4433(16) 0.182(13) Uani 1 1 d U . .
H11A H 0.9450 0.2541 0.4325 0.218 Uiso 1 1 calc R . .
H11B H 0.9435 0.3492 0.4097 0.218 Uiso 1 1 calc R . .
C12 C 0.623(3) 0.1223(19) 0.5462(15) 0.147(12) Uani 1 1 d DU . .
H12A H 0.6912 0.0921 0.5469 0.177 Uiso 1 1 calc R . .
H12B H 0.5893 0.1212 0.5847 0.177 Uiso 1 1 calc R . .
C13 C 1.158(2) 1.2487(18) 0.1240(13) 0.096(8) Uani 1 1 d U . .
H13A H 1.1920 1.2778 0.1363 0.115 Uiso 1 1 calc R . .
C14 C 1.156(3) 1.074(2) 0.2504(12) 0.238(17) Uani 1 1 d DU . .
H14A H 1.1842 1.0612 0.2833 0.356 Uiso 1 1 calc R . .
H14B H 1.1866 1.0305 0.2294 0.356 Uiso 1 1 calc R . .
H14C H 1.0858 1.0764 0.2612 0.356 Uiso 1 1 calc R . .
C15 C 0.577(3) 0.0760(18) 0.5219(17) 0.226(19) Uani 1 1 d DU . .
H15A H 0.5747 0.0219 0.5459 0.338 Uiso 1 1 calc R . .
H15B H 0.6148 0.0690 0.4857 0.338 Uiso 1 1 calc R . .
H15C H 0.5103 0.1070 0.5183 0.338 Uiso 1 1 calc R . .
C16 C 0.716(2) 0.275(2) 0.3660(13) 0.138(12) Uani 1 1 d U . .
H16A H 0.7099 0.3229 0.3346 0.166 Uiso 1 1 calc R . .
H16B H 0.7849 0.2460 0.3638 0.166 Uiso 1 1 calc R . .
C17 C 0.970(2) 0.062(2) 0.4288(17) 0.28(2) Uani 1 1 d DU . .
H17A H 0.9949 0.0037 0.4288 0.417 Uiso 1 1 calc R . .
H17B H 1.0073 0.0794 0.4491 0.417 Uiso 1 1 calc R . .
H17C H 0.9769 0.0942 0.3910 0.417 Uiso 1 1 calc R . .
C18 C -0.035(3) 0.380(3) 0.7242(15) 0.239(18) Uani 1 1 d U . .
H18A H -0.0403 0.3948 0.7591 0.358 Uiso 1 1 calc R . .
H18B H 0.0150 0.3288 0.7218 0.358 Uiso 1 1 calc R . .
H18C H -0.0977 0.3709 0.7222 0.358 Uiso 1 1 calc R . .
C19 C 0.868(3) 0.157(3) 0.5994(17) 0.234(17) Uani 1 1 d DU . .
H19A H 0.9266 0.1288 0.5773 0.281 Uiso 1 1 calc R . .
H19B H 0.8838 0.1892 0.6213 0.281 Uiso 1 1 calc R . .
C20 C 1.279(2) 1.161(2) 0.2095(11) 0.215(16) Uani 1 1 d DU . .
H20A H 1.2990 1.1407 0.2452 0.323 Uiso 1 1 calc R . .
H20B H 1.2825 1.2187 0.1958 0.323 Uiso 1 1 calc R . .
H20C H 1.3212 1.1280 0.1836 0.323 Uiso 1 1 calc R . .
C122 C 0.864(2) 0.078(2) 0.4559(16) 0.183(15) Uani 1 1 d DU . .
H12C H 0.8575 0.0387 0.4917 0.220 Uiso 1 1 calc R . .
H12D H 0.8270 0.0652 0.4329 0.220 Uiso 1 1 calc R . .
C125 C -0.010(3) 0.431(3) 0.6243(16) 0.29(2) Uani 1 1 d U . .
H1C2 H -0.0713 0.4165 0.6256 0.436 Uiso 1 1 calc R . .
H1D2 H 0.0446 0.3857 0.6152 0.436 Uiso 1 1 calc R . .
H12E H -0.0045 0.4810 0.5962 0.436 Uiso 1 1 calc R . .
C126 C 1.515(3) 0.772(2) 0.1762(14) 0.195(14) Uani 1 1 d U . .
H12F H 1.5496 0.7974 0.1930 0.293 Uiso 1 1 calc R . .
H12G H 1.5620 0.7438 0.1487 0.293 Uiso 1 1 calc R . .
H12H H 1.4843 0.7320 0.2045 0.293 Uiso 1 1 calc R . .
C127 C 0.461(2) 0.300(2) 0.6345(12) 0.120(10) Uani 1 1 d U . .
H12I H 0.4446 0.2595 0.6196 0.144 Uiso 1 1 calc R . .
H12J H 0.5249 0.2765 0.6461 0.144 Uiso 1 1 calc R . .
C128 C 1.448(2) 1.004(2) -0.2452(14) 0.208(19) Uani 1 1 d DU . .
H12K H 1.4912 0.9931 -0.2795 0.313 Uiso 1 1 calc R . .
H12L H 1.4864 0.9876 -0.2159 0.313 Uiso 1 1 calc R . .
H12M H 1.4180 1.0630 -0.2498 0.313 Uiso 1 1 calc R . .
C129 C 1.496(3) 0.550(2) 0.102(2) 0.250(18) Uani 1 1 d U . .
H12N H 1.5258 0.5633 0.0634 0.375 Uiso 1 1 calc R . .
H12O H 1.5098 0.4907 0.1157 0.375 Uiso 1 1 calc R . .
H12P H 1.5217 0.5760 0.1234 0.375 Uiso 1 1 calc R . .
C131 C 1.105(3) 1.218(2) 0.2487(14) 0.214(15) Uani 1 1 d DU . .
H13B H 1.1221 1.2065 0.2850 0.321 Uiso 1 1 calc R . .
H13C H 1.0373 1.2162 0.2527 0.321 Uiso 1 1 calc R . .
H13D H 1.1140 1.2735 0.2290 0.321 Uiso 1 1 calc R . .
C132 C 1.136(2) 1.178(2) 0.1621(12) 0.113(8) Uani 1 1 d DU . .
C134 C 0.181(2) 0.498(2) 0.7375(12) 0.119(8) Uani 1 1 d DU . .
C136 C 0.192(3) 0.518(2) 0.7909(12) 0.168(12) Uani 1 1 d DU . .
C137 C -0.101(3) 0.509(3) 0.696(2) 0.28(2) Uani 1 1 d U . .
H13E H -0.1021 0.5171 0.7323 0.419 Uiso 1 1 calc R . .
H13F H -0.1586 0.4890 0.6970 0.419 Uiso 1 1 calc R . .
H13G H -0.1021 0.5612 0.6693 0.419 Uiso 1 1 calc R . .
C138 C 0.767(3) 0.825(3) 0.3509(13) 0.247(18) Uani 1 1 d DU . .
H13H H 0.8091 0.7692 0.3529 0.371 Uiso 1 1 calc R . .
H13I H 0.7964 0.8627 0.3198 0.371 Uiso 1 1 calc R . .
H13J H 0.7030 0.8243 0.3458 0.371 Uiso 1 1 calc R . .
C142 C 0.650(3) 0.216(2) 0.3665(15) 0.191(17) Uani 1 1 d U . .
H14D H 0.6714 0.1952 0.3325 0.287 Uiso 1 1 calc R . .
H14E H 0.5823 0.2459 0.3694 0.287 Uiso 1 1 calc R . .
H14F H 0.6573 0.1694 0.3979 0.287 Uiso 1 1 calc R . .
C144 C 1.407(2) 0.721(2) -0.1850(15) 0.158(13) Uani 1 1 d DU . .
H14G H 1.3945 0.6661 -0.1653 0.189 Uiso 1 1 calc R . .
H14H H 1.3860 0.7334 -0.2207 0.189 Uiso 1 1 calc R . .
C146 C 1.346(4) 0.543(2) 0.1672(17) 0.31(2) Uani 1 1 d DU . .
H1H4 H 1.2754 0.5619 0.1753 0.464 Uiso 1 1 calc R . .
H14I H 1.3751 0.5570 0.1930 0.464 Uiso 1 1 calc R . .
H14J H 1.3632 0.4829 0.1709 0.464 Uiso 1 1 calc R . .
C147 C 0.989(3) 0.303(3) 0.478(2) 0.32(3) Uani 1 1 d U . .
H14K H 1.0566 0.2916 0.4595 0.477 Uiso 1 1 calc R . .
H14L H 0.9792 0.2595 0.5109 0.477 Uiso 1 1 calc R . .
H14M H 0.9738 0.3560 0.4898 0.477 Uiso 1 1 calc R . .
C153 C 0.777(2) 0.838(2) 0.1664(11) 0.148(13) Uani 1 1 d DU . .
H15D H 0.7167 0.8814 0.1727 0.177 Uiso 1 1 calc R . .
H15E H 0.7605 0.7959 0.1532 0.177 Uiso 1 1 calc R . .
C154 C 1.363(3) 0.542(2) 0.0760(19) 0.267(19) Uani 1 1 d U . .
H1E5 H 1.2930 0.5573 0.0767 0.401 Uiso 1 1 calc R . .
H15F H 1.3833 0.4826 0.0900 0.401 Uiso 1 1 calc R . .
H15G H 1.3977 0.5564 0.0382 0.401 Uiso 1 1 calc R . .
C157 C 1.224(3) 1.398(2) 0.0614(15) 0.268(19) Uani 1 1 d DU . .
H15H H 1.1748 1.4197 0.0909 0.401 Uiso 1 1 calc R . .
H15I H 1.2472 1.4436 0.0345 0.401 Uiso 1 1 calc R . .
H15J H 1.2782 1.3590 0.0767 0.401 Uiso 1 1 calc R . .
C203 C 0.701(3) 0.944(2) 0.3897(16) 0.28(2) Uani 1 1 d DU . .
H20D H 0.7358 0.9721 0.3557 0.415 Uiso 1 1 calc R . .
H20E H 0.6950 0.9715 0.4194 0.415 Uiso 1 1 calc R . .
H20F H 0.6357 0.9452 0.3847 0.415 Uiso 1 1 calc R . .
C201 C 0.095(2) 0.562(3) 0.8188(16) 0.32(2) Uani 1 1 d DU . .
H20G H 0.1007 0.5667 0.8548 0.482 Uiso 1 1 calc R . .
H20H H 0.0459 0.5303 0.8233 0.482 Uiso 1 1 calc R . .
H20I H 0.0753 0.6166 0.7963 0.482 Uiso 1 1 calc R . .
C202 C 0.225(3) 0.4287(17) 0.8214(16) 0.31(2) Uani 1 1 d DU . .
H20J H 0.2321 0.4285 0.8583 0.459 Uiso 1 1 calc R . .
H20K H 0.2872 0.4029 0.8013 0.459 Uiso 1 1 calc R . .
H20L H 0.1760 0.3978 0.8241 0.459 Uiso 1 1 calc R . .
C113 C 0.860(3) 0.848(3) 0.4116(14) 0.270(19) Uani 1 1 d DU . .
H11C H 0.8957 0.7903 0.4186 0.404 Uiso 1 1 calc R . .
H11D H 0.8568 0.8725 0.4425 0.404 Uiso 1 1 calc R . .
H11E H 0.8946 0.8782 0.3781 0.404 Uiso 1 1 calc R . .
C239 C 0.708(3) 0.337(3) 0.7087(14) 0.31(2) Uani 1 1 d DU . .
H23A H 0.7478 0.2841 0.7246 0.463 Uiso 1 1 calc R . .
H23B H 0.6446 0.3475 0.7330 0.463 Uiso 1 1 calc R . .
H23C H 0.7408 0.3809 0.7045 0.463 Uiso 1 1 calc R . .
C252 C 0.798(4) 0.103(3) 0.631(2) 0.40(3) Uani 1 1 d DU . .
H25A H 0.8296 0.0587 0.6580 0.600 Uiso 1 1 calc R . .
H25B H 0.7779 0.0801 0.6062 0.600 Uiso 1 1 calc R . .
H25C H 0.7400 0.1364 0.6509 0.600 Uiso 1 1 calc R . .

loop_
_atom_site_aniso_label
_atom_site_aniso_U_11
_atom_site_aniso_U_22
_atom_site_aniso_U_33
_atom_site_aniso_U_23
_atom_site_aniso_U_13
_atom_site_aniso_U_12
Ta1 0.0498(9) 0.0617(11) 0.0443(8) -0.0096(8) -0.0082(7) -0.0195(9)
Ta3 0.0632(11) 0.0774(12) 0.0640(10) -0.0175(9) -0.0055(8) -0.0139(10)
Ba5 0.0526(13) 0.0709(15) 0.0638(12) -0.0124(11) -0.0217(10) -0.0116(12)
Ba7 0.0688(14) 0.0737(15) 0.0568(12) -0.0163(11) -0.0204(10) -0.0266(12)
Ta2 0.0604(10) 0.0681(11) 0.0549(9) -0.0071(8) -0.0209(8) -0.0176(9)
Ta4 0.0763(13) 0.0785(13) 0.1011(12) -0.0158(10) -0.0237(9) -0.0041(11)
Ba6 0.0677(15) 0.0898(18) 0.0598(13) -0.0096(12) -0.0099(10) -0.0200(13)
Ba8 0.0746(15) 0.0688(15) 0.0824(14) -0.0116(12) -0.0303(11) -0.0172(13)
O6 0.050(8) 0.066(7) 0.069(10) -0.003(8) -0.027(7) -0.021(6)
O1 0.046(7) 0.064(8) 0.029(6) -0.014(5) -0.015(4) -0.013(4)
O12 0.046(8) 0.068(7) 0.050(6) -0.002(5) 0.004(4) -0.032(6)
O2 0.052(5) 0.068(6) 0.031(7) 0.006(6) -0.015(5) -0.024(5)
O7 0.050(7) 0.066(8) 0.050(7) -0.008(6) -0.017(4) -0.012(7)
O8 0.074(6) 0.081(7) 0.045(7) -0.008(5) -0.026(6) -0.018(6)
O3 0.071(6) 0.069(6) 0.035(6) 0.003(6) -0.020(5) -0.028(7)
O4 0.059(9) 0.074(13) 0.074(10) -0.003(10) -0.035(9) -0.017(8)
O13 0.055(10) 0.065(7) 0.073(7) -0.021(5) -0.015(5) -0.005(7)
O14 0.041(11) 0.084(10) 0.083(8) -0.018(8) 0.013(7) 0.012(9)
O15 0.138(13) 0.086(11) 0.086(11) -0.035(10) 0.012(9) -0.019(10)
O9 0.060(6) 0.078(6) 0.046(9) 0.012(7) -0.038(6) -0.020(5)
O5 0.052(9) 0.072(12) 0.069(8) -0.016(8) -0.003(6) -0.019(9)
O17 0.126(14) 0.079(11) 0.157(15) -0.039(12) -0.041(11) -0.009(9)
O23 0.072(7) 0.19(2) 0.075(12) 0.011(13) -0.029(8) -0.053(10)
O10 0.071(6) 0.070(7) 0.058(9) 0.017(7) -0.031(6) -0.022(5)
O16 0.051(6) 0.119(14) 0.086(6) -0.035(8) -0.006(4) -0.013(8)
O18 0.054(10) 0.077(13) 0.173(16) -0.012(11) -0.036(9) -0.002(10)
O30 0.113(12) 0.175(19) 0.055(9) -0.031(10) -0.018(10) -0.052(11)
O19 0.062(13) 0.124(16) 0.094(9) -0.020(8) -0.013(9) -0.015(11)
O11 0.078(9) 0.071(9) 0.077(9) 0.011(7) -0.032(8) -0.028(8)
O20 0.122(12) 0.056(12) 0.145(15) 0.012(11) -0.038(10) -0.033(11)
O25 0.152(17) 0.117(15) 0.057(10) -0.017(9) -0.036(10) -0.076(14)
O22 0.067(7) 0.106(13) 0.090(9) -0.012(11) -0.041(8) -0.024(10)
O26 0.104(15) 0.066(11) 0.100(12) -0.009(9) -0.062(11) -0.026(11)
O24 0.075(10) 0.181(19) 0.052(8) -0.027(11) -0.016(6) -0.034(11)
O27 0.127(16) 0.094(10) 0.082(10) -0.003(9) -0.021(10) -0.055(11)
O21 0.083(10) 0.085(8) 0.115(9) -0.005(7) -0.070(9) -0.004(7)
O28 0.124(18) 0.098(11) 0.076(10) -0.011(10) -0.016(11) -0.060(11)
C36 0.051(15) 0.068(9) 0.041(14) -0.012(13) 0.002(12) -0.002(11)
C29 0.08(2) 0.10(2) 0.078(12) -0.018(13) -0.025(13) -0.034(12)
C39 0.051(17) 0.116(14) 0.111(19) -0.018(18) -0.043(13) -0.007(17)
C41 0.09(2) 0.12(2) 0.090(13) -0.006(17) -0.025(15) -0.047(15)
C42 0.067(17) 0.16(2) 0.088(19) -0.036(19) -0.018(13) -0.044(18)
C43 0.14(2) 0.111(19) 0.072(11) 0.034(14) -0.034(14) -0.073(14)
C45 0.083(19) 0.071(17) 0.139(17) -0.016(13) -0.065(14) -0.023(13)
C48 0.109(19) 0.10(2) 0.061(9) -0.023(8) -0.029(14) -0.022(17)
C49 0.17(3) 0.085(18) 0.07(2) -0.002(14) -0.051(19) 0.01(2)
C50 0.084(18) 0.107(15) 0.042(9) 0.016(11) -0.026(9) -0.010(17)
C52 0.02(2) 0.17(3) 0.26(4) 0.03(3) -0.06(2) -0.032(19)
C55 0.038(14) 0.13(2) 0.21(3) -0.03(2) -0.038(16) -0.015(8)
C58 0.20(4) 0.26(5) 0.18(3) 0.14(3) 0.03(3) 0.06(4)
C61 0.15(2) 0.23(3) 0.07(2) -0.059(18) -0.026(17) -0.05(3)
C63 0.24(5) 0.22(4) 0.15(3) 0.02(3) 0.07(3) -0.12(4)
C64 0.33(4) 0.17(3) 0.09(2) -0.026(18) -0.09(3) -0.03(2)
C65 0.16(3) 0.20(4) 0.33(4) -0.03(3) 0.06(3) -0.10(3)
C66 0.16(3) 0.19(3) 0.103(15) 0.05(2) 0.01(2) -0.10(2)
C69 0.11(3) 0.16(3) 0.129(18) 0.020(18) 0.064(18) 0.00(2)
C72 0.30(4) 0.24(4) 0.19(3) 0.08(2) -0.14(2) -0.22(3)
C73 0.07(2) 0.41(6) 0.27(4) -0.08(4) -0.03(3) -0.07(3)
C74 0.26(3) 0.21(3) 0.14(3) -0.13(2) -0.01(2) -0.12(3)
C75 0.21(3) 0.24(4) 0.18(3) -0.14(3) 0.02(3) -0.02(2)
C77 0.13(3) 0.17(2) 0.12(2) 0.016(16) -0.082(15) -0.089(18)
C80 0.14(2) 0.13(3) 0.102(15) -0.050(15) -0.037(16) -0.030(18)
C81 0.16(3) 0.18(4) 0.20(3) -0.09(3) -0.12(3) -0.02(3)
C82 0.28(5) 0.32(5) 0.052(18) 0.01(2) -0.03(3) -0.09(4)
C83 0.23(3) 0.18(3) 0.12(2) 0.01(2) -0.117(19) 0.02(2)
C94 0.14(2) 0.15(4) 0.34(5) 0.01(4) 0.02(3) 0.06(3)
C99 0.040(11) 0.24(3) 0.14(2) -0.02(2) -0.009(8) -0.006(18)
C101 0.16(2) 0.23(3) 0.13(2) 0.03(2) -0.016(19) -0.16(2)
C103 0.13(3) 0.11(3) 0.30(4) 0.09(2) -0.06(2) -0.08(2)
C105 0.25(4) 0.26(4) 0.22(3) -0.12(3) -0.09(2) -0.09(3)
C109 0.10(3) 0.36(5) 0.09(2) 0.05(3) -0.05(2) 0.04(3)
C110 0.15(3) 0.08(2) 0.20(2) 0.003(15) -0.075(18) -0.054(17)
O31 0.091(15) 0.144(18) 0.119(10) -0.015(10) -0.038(10) 0.027(11)
C2 0.13(2) 0.056(9) 0.11(2) -0.034(10) 0.011(17) -0.020(14)
C3 0.12(3) 0.10(2) 0.11(2) -0.023(19) 0.045(19) -0.08(2)
C4 0.34(4) 0.51(5) 0.12(3) -0.13(3) -0.05(3) -0.21(4)
C5 0.072(17) 0.116(15) 0.075(16) 0.006(15) -0.032(10) -0.049(14)
C6 0.21(2) 0.17(3) 0.11(2) -0.035(13) -0.075(19) -0.10(2)
C7 0.13(2) 0.085(13) 0.19(3) -0.035(19) -0.07(2) 0.037(18)
C8 0.13(2) 0.16(2) 0.087(15) -0.009(19) -0.002(15) -0.076(19)
C9 0.113(17) 0.16(2) 0.087(16) 0.007(18) -0.013(12) -0.084(16)
C10 0.077(17) 0.085(12) 0.099(17) -0.019(14) -0.055(12) 0.010(13)
C11 0.051(12) 0.19(3) 0.28(3) 0.03(3) -0.077(17) -0.022(16)
C12 0.13(2) 0.053(18) 0.24(3) 0.028(19) -0.08(2) -0.008(16)
C13 0.11(2) 0.072(19) 0.144(18) -0.031(13) -0.078(17) -0.031(16)
C14 0.40(5) 0.20(3) 0.20(3) 0.05(2) -0.22(3) -0.14(3)
C15 0.21(4) 0.03(2) 0.45(5) -0.01(3) -0.16(4) -0.01(2)
C16 0.12(3) 0.17(3) 0.126(15) -0.06(2) -0.054(19) 0.02(2)
C17 0.19(4) 0.25(5) 0.31(5) -0.10(4) 0.06(4) 0.03(3)
C18 0.25(4) 0.30(4) 0.21(3) 0.12(3) -0.12(3) -0.22(3)
C19 0.17(3) 0.26(4) 0.19(3) 0.03(3) -0.09(2) 0.06(3)
C20 0.20(2) 0.41(5) 0.11(3) -0.07(3) -0.09(2) -0.12(3)
C122 0.16(3) 0.12(2) 0.22(3) -0.05(2) -0.01(2) 0.06(2)
C125 0.36(5) 0.47(6) 0.16(3) 0.00(3) -0.05(3) -0.35(4)
C126 0.22(3) 0.21(4) 0.21(3) 0.03(2) -0.17(2) -0.08(2)
C127 0.08(2) 0.125(15) 0.12(2) 0.062(17) -0.027(16) -0.035(10)
C128 0.07(3) 0.28(5) 0.19(3) 0.00(3) 0.07(2) -0.02(3)
C129 0.13(2) 0.10(3) 0.48(5) -0.02(4) -0.09(3) 0.036(19)
C131 0.27(3) 0.25(3) 0.14(3) -0.06(3) -0.11(3) 0.00(3)
C132 0.14(2) 0.13(2) 0.114(16) -0.014(12) -0.065(15) -0.072(16)
C134 0.117(19) 0.18(2) 0.067(10) -0.029(16) -0.001(11) -0.060(18)
C136 0.17(3) 0.29(3) 0.050(13) -0.05(2) -0.014(16) -0.05(2)
C137 0.121(19) 0.30(4) 0.40(5) 0.00(4) -0.03(4) -0.11(3)
C138 0.23(4) 0.38(5) 0.085(17) 0.01(3) 0.02(3) -0.09(4)
C142 0.17(4) 0.19(4) 0.24(4) -0.15(3) 0.00(3) 0.00(3)
C144 0.15(3) 0.10(2) 0.18(3) -0.056(19) 0.03(2) 0.01(2)
C146 0.41(5) 0.09(3) 0.28(3) 0.02(3) 0.06(4) 0.03(4)
C147 0.16(3) 0.37(6) 0.43(5) 0.08(5) -0.20(4) -0.10(4)
C153 0.16(3) 0.12(3) 0.11(2) -0.002(18) 0.065(18) -0.04(2)
C154 0.33(4) 0.11(3) 0.42(4) -0.10(4) -0.21(4) 0.02(4)
C157 0.34(5) 0.19(4) 0.37(5) 0.01(3) -0.18(3) -0.19(3)
C203 0.32(4) 0.20(3) 0.18(4) 0.13(2) 0.03(4) -0.08(3)
C201 0.23(3) 0.54(6) 0.21(4) -0.24(4) -0.02(3) 0.02(4)
C202 0.47(6) 0.32(4) 0.12(3) -0.02(3) -0.12(4) -0.03(3)
C113 0.18(3) 0.44(5) 0.17(3) 0.06(4) 0.01(3) -0.18(3)
C239 0.43(6) 0.35(6) 0.17(3) 0.01(4) -0.20(4) -0.06(5)
C252 0.31(6) 0.38(6) 0.27(5) 0.19(3) 0.00(5) 0.00(4)

loop_
_atom_type_symbol
_atom_type_description
_atom_type_scat_dispersion_real
_atom_type_scat_dispersion_imag
_atom_type_scat_source
C C 0.0033 0.0016 'International Tables Vol C Tables 4.2.6.8 and 6.1.1.4'
H H 0.0000 0.0000 'International Tables Vol C Tables 4.2.6.8 and 6.1.1.4'
O O 0.0106 0.0060 'International Tables Vol C Tables 4.2.6.8 and 6.1.1.4'
Ba Ba -0.3244 2.2819 'International Tables Vol C Tables 4.2.6.8 and 6.1.1.4'
Ta Ta -0.7052 6.5227 'International Tables Vol C Tables 4.2.6.8 and 6.1.1.4'

loop_
_geom_angle_atom_site_label_1
_geom_angle_atom_site_label_2
_geom_angle_atom_site_label_3
_geom_angle
_geom_angle_site_symmetry_1
_geom_angle_site_symmetry_3
_geom_angle_publ_flag
O5 Ta1 O12 93.4(6) . 2_775 ?
O5 Ta1 O2 89.9(6) . . ?
O12 Ta1 O2 176.5(6) 2_775 . ?
O5 Ta1 O1 174.8(5) . . ?
O12 Ta1 O1 91.4(4) 2_775 . ?
O2 Ta1 O1 85.3(4) . . ?
O5 Ta1 O4 95.4(6) . . ?
O12 Ta1 O4 92.3(7) 2_775 . ?
O2 Ta1 O4 88.3(6) . . ?
O1 Ta1 O4 82.5(5) . . ?
O5 Ta1 O3 96.2(6) . . ?
O12 Ta1 O3 91.0(6) 2_775 . ?
O2 Ta1 O3 87.7(6) . . ?
O1 Ta1 O3 85.7(4) . . ?
O4 Ta1 O3 167.7(6) . . ?
O5 Ta1 Ba7 125.4(4) . . ?
O12 Ta1 Ba7 51.6(4) 2_775 . ?
O2 Ta1 Ba7 125.4(4) . . ?
O1 Ta1 Ba7 59.40(4) . . ?
O4 Ta1 Ba7 122.2(5) . . ?
O3 Ta1 Ba7 52.5(4) . . ?
O5 Ta1 Ba5 123.3(5) . 2_775 ?
O12 Ta1 Ba5 51.7(4) 2_775 2_775 ?
O2 Ta1 Ba5 126.7(4) . 2_775 ?
O1 Ta1 Ba5 58.86(4) . 2_775 ?
O4 Ta1 Ba5 52.0(5) . 2_775 ?
O3 Ta1 Ba5 123.1(4) . 2_775 ?
Ba7 Ta1 Ba5 70.80(5) . 2_775 ?
O5 Ta1 Ba5 119.2(5) . . ?
O12 Ta1 Ba5 130.0(4) 2_775 . ?
O2 Ta1 Ba5 47.1(4) . . ?
O1 Ta1 Ba5 58.37(4) . . ?
O4 Ta1 Ba5 118.4(5) . . ?
O3 Ta1 Ba5 51.6(4) . . ?
Ba7 Ta1 Ba5 78.37(5) . . ?
Ba5 Ta1 Ba5 117.23(4) 2_775 . ?
O5 Ta1 Ba7 117.4(4) . 2_775 ?
O12 Ta1 Ba7 129.5(4) 2_775 2_775 ?
O2 Ta1 Ba7 49.1(4) . 2_775 ?
O1 Ta1 Ba7 57.74(4) . 2_775 ?
O4 Ta1 Ba7 48.7(5) . 2_775 ?
O3 Ta1 Ba7 121.3(4) . 2_775 ?
Ba7 Ta1 Ba7 117.15(4) . 2_775 ?
Ba5 Ta1 Ba7 77.79(4) 2_775 2_775 ?
Ba5 Ta1 Ba7 69.88(4) . 2_775 ?
O15 Ta3 O14 93.2(7) . . ?
O15 Ta3 O16 94.1(8) . . ?
O14 Ta3 O16 93.6(7) . . ?
O15 Ta3 O13 92.4(7) . . ?
O14 Ta3 O13 174.4(7) . . ?
O16 Ta3 O13 86.2(6) . . ?
O15 Ta3 O30 94.4(8) . . ?
O14 Ta3 O30 93.3(7) . . ?
O16 Ta3 O30 168.8(7) . . ?
O13 Ta3 O30 86.1(6) . . ?
O15 Ta3 O12 173.2(6) . . ?
O14 Ta3 O12 93.4(6) . . ?
O16 Ta3 O12 87.2(6) . . ?
O13 Ta3 O12 81.0(6) . . ?
O30 Ta3 O12 83.6(7) . . ?
O15 Ta3 Ba5 122.1(6) . . ?
O14 Ta3 Ba5 124.9(5) . . ?
O16 Ta3 Ba5 47.8(5) . . ?
O13 Ta3 Ba5 51.6(4) . . ?
O30 Ta3 Ba5 121.0(5) . . ?
O12 Ta3 Ba5 54.6(4) . . ?
O15 Ta3 Ba7 120.8(6) . 2_775 ?
O14 Ta3 Ba7 127.1(5) . 2_775 ?
O16 Ta3 Ba7 120.0(5) . 2_775 ?
O13 Ta3 Ba7 49.1(4) . 2_775 ?
O30 Ta3 Ba7 48.9(5) . 2_775 ?
O12 Ta3 Ba7 53.3(4) . 2_775 ?
Ba5 Ta3 Ba7 72.21(4) . 2_775 ?
O22 Ba5 O21 66.1(5) . . ?
O22 Ba5 O16 92.8(5) . . ?
O21 Ba5 O16 91.7(6) . . ?
O22 Ba5 O2 138.7(5) . . ?
O21 Ba5 O2 99.3(5) . . ?
O16 Ba5 O2 127.3(4) . . ?
O22 Ba5 O13 141.3(5) . . ?
O21 Ba5 O13 87.0(5) . . ?
O16 Ba5 O13 59.2(4) . . ?
O2 Ba5 O13 70.0(4) . . ?
O22 Ba5 O4 91.5(5) . 2_775 ?
O21 Ba5 O4 157.2(4) . 2_775 ?
O16 Ba5 O4 85.2(5) . 2_775 ?
O2 Ba5 O4 100.4(5) . 2_775 ?
O13 Ba5 O4 110.3(4) . 2_775 ?
O22 Ba5 O12 135.4(5) . . ?
O21 Ba5 O12 139.3(5) . . ?
O16 Ba5 O12 58.7(5) . . ?
O2 Ba5 O12 81.5(4) . . ?
O13 Ba5 O12 54.7(4) . . ?
O4 Ba5 O12 55.6(4) 2_775 . ?
O22 Ba5 O3 91.5(5) . . ?
O21 Ba5 O3 110.5(5) . . ?
O16 Ba5 O3 157.1(5) . . ?
O2 Ba5 O3 56.2(4) . . ?
O13 Ba5 O3 125.1(4) . . ?
O4 Ba5 O3 72.2(4) 2_775 . ?
O12 Ba5 O3 103.6(4) . . ?
O22 Ba5 O1 131.0(4) . . ?
O21 Ba5 O1 149.6(4) . . ?
O16 Ba5 O1 109.8(4) . . ?
O2 Ba5 O1 50.6(3) . . ?
O13 Ba5 O1 86.1(3) . . ?
O4 Ba5 O1 50.1(3) 2_775 . ?
O12 Ba5 O1 51.7(3) . . ?
O3 Ba5 O1 52.3(3) . . ?
O22 Ba5 Ta3 125.5(4) . . ?
O21 Ba5 Ta3 105.7(4) . . ?
O16 Ba5 Ta3 32.7(3) . . ?
O2 Ba5 Ta3 95.2(3) . . ?
O13 Ba5 Ta3 34.2(3) . . ?
O4 Ba5 Ta3 83.6(3) 2_775 . ?
O12 Ba5 Ta3 34.7(3) . . ?
O3 Ba5 Ta3 136.5(3) . . ?
O1 Ba5 Ta3 84.41(4) . . ?
O22 Ba5 Ta1 123.8(4) . 2_775 ?
O21 Ba5 Ta1 167.5(4) . 2_775 ?
O16 Ba5 Ta1 80.6(4) . 2_775 ?
O2 Ba5 Ta1 78.0(3) . 2_775 ?
O13 Ba5 Ta1 80.6(3) . 2_775 ?
O4 Ba5 Ta1 32.6(3) 2_775 2_775 ?
O12 Ba5 Ta1 28.6(3) . 2_775 ?
O3 Ba5 Ta1 78.3(3) . 2_775 ?
O1 Ba5 Ta1 31.48(2) . 2_775 ?
Ta3 Ba5 Ta1 62.82(4) . 2_775 ?
O22 Ba5 Ta1 124.4(4) . . ?
O21 Ba5 Ta1 119.8(4) . . ?
O16 Ba5 Ta1 137.7(4) . . ?
O2 Ba5 Ta1 29.2(3) . . ?
O13 Ba5 Ta1 92.7(3) . . ?
O4 Ba5 Ta1 75.3(3) 2_775 . ?
O12 Ba5 Ta1 79.5(3) . . ?
O3 Ba5 Ta1 32.9(3) . . ?
O1 Ba5 Ta1 31.29(3) . . ?
Ta3 Ba5 Ta1 106.77(5) . . ?
Ta1 Ba5 Ta1 62.77(4) 2_775 . ?
O26 Ba7 O25 64.2(5) . . ?
O26 Ba7 O30 116.7(6) . 2_775 ?
O25 Ba7 O30 80.0(5) . 2_775 ?
O26 Ba7 O13 99.5(5) . 2_775 ?
O25 Ba7 O13 124.8(5) . 2_775 ?
O30 Ba7 O13 60.3(5) 2_775 2_775 ?
O26 Ba7 O4 88.8(5) . 2_775 ?
O25 Ba7 O4 108.0(5) . 2_775 ?
O30 Ba7 O4 153.7(5) 2_775 2_775 ?
O13 Ba7 O4 124.8(4) 2_775 2_775 ?
O26 Ba7 O2 87.5(4) . 2_775 ?
O25 Ba7 O2 148.9(5) . 2_775 ?
O30 Ba7 O2 126.9(4) 2_775 2_775 ?
O13 Ba7 O2 69.8(4) 2_775 2_775 ?
O4 Ba7 O2 56.1(4) 2_775 2_775 ?
O26 Ba7 O3 149.1(5) . . ?
O25 Ba7 O3 96.9(5) . . ?
O30 Ba7 O3 80.8(5) 2_775 . ?
O13 Ba7 O3 111.4(4) 2_775 . ?
O4 Ba7 O3 73.5(4) 2_775 . ?
O2 Ba7 O3 102.4(4) 2_775 . ?
O26 Ba7 O12 154.9(5) . 2_775 ?
O25 Ba7 O12 130.4(5) . 2_775 ?
O30 Ba7 O12 57.2(4) 2_775 2_775 ?
O13 Ba7 O12 55.7(4) 2_775 2_775 ?
O4 Ba7 O12 102.4(4) 2_775 2_775 ?
O2 Ba7 O12 80.7(4) 2_775 2_775 ?
O3 Ba7 O12 55.9(4) . 2_775 ?
O26 Ba7 O1 131.7(4) . . ?
O25 Ba7 O1 144.2(4) . . ?
O30 Ba7 O1 108.3(4) 2_775 . ?
O13 Ba7 O1 87.4(3) 2_775 . ?
O4 Ba7 O1 50.8(3) 2_775 . ?
O2 Ba7 O1 50.1(3) 2_775 . ?
O3 Ba7 O1 52.4(3) . . ?
O12 Ba7 O1 51.9(3) 2_775 . ?
O26 Ba7 Ta3 125.9(4) . 2_775 ?
O25 Ba7 Ta3 113.1(4) . 2_775 ?
O30 Ba7 Ta3 33.7(3) 2_775 2_775 ?
O13 Ba7 Ta3 33.8(3) 2_775 2_775 ?
O4 Ba7 Ta3 134.6(3) 2_775 2_775 ?
O2 Ba7 Ta3 93.4(3) 2_775 2_775 ?
O3 Ba7 Ta3 83.3(3) . 2_775 ?
O12 Ba7 Ta3 34.4(3) 2_775 2_775 ?
O1 Ba7 Ta3 84.12(4) . 2_775 ?
O26 Ba7 Ta1 163.4(4) . . ?
O25 Ba7 Ta1 128.3(4) . . ?
O30 Ba7 Ta1 78.6(4) 2_775 . ?
O13 Ba7 Ta1 82.0(3) 2_775 . ?
O4 Ba7 Ta1 77.0(3) 2_775 . ?
O2 Ba7 Ta1 77.5(3) 2_775 . ?
O3 Ba7 Ta1 33.5(3) . . ?
O12 Ba7 Ta1 28.8(3) 2_775 . ?
O1 Ba7 Ta1 31.74(2) . . ?
Ta3 Ba7 Ta1 62.89(4) 2_775 . ?
O26 Ba7 Ta1 100.6(4) . 2_775 ?
O25 Ba7 Ta1 139.7(4) . 2_775 ?
O30 Ba7 Ta1 136.5(3) 2_775 2_775 ?
O13 Ba7 Ta1 93.5(3) 2_775 2_775 ?
O4 Ba7 Ta1 31.9(3) 2_775 2_775 ?
O2 Ba7 Ta1 29.3(3) 2_775 2_775 ?
O3 Ba7 Ta1 77.7(3) . 2_775 ?
O12 Ba7 Ta1 79.5(3) 2_775 2_775 ?
O1 Ba7 Ta1 31.12(2) . 2_775 ?
Ta3 Ba7 Ta1 105.93(4) 2_775 2_775 ?
Ta1 Ba7 Ta1 62.85(4) . 2_775 ?
O11 Ta2 O6 93.7(7) . . ?
O11 Ta2 O8 90.9(7) . . ?
O6 Ta2 O8 175.1(6) . . ?
O11 Ta2 O10 94.6(7) . . ?
O6 Ta2 O10 92.6(6) . . ?
O8 Ta2 O10 88.6(6) . . ?
O11 Ta2 O7 176.6(6) . . ?
O6 Ta2 O7 89.7(4) . . ?
O8 Ta2 O7 85.7(4) . . ?
O10 Ta2 O7 84.9(4) . . ?
O11 Ta2 O9 96.6(6) . . ?
O6 Ta2 O9 92.6(6) . . ?
O8 Ta2 O9 85.4(6) . . ?
O10 Ta2 O9 167.4(6) . . ?
O7 Ta2 O9 83.6(4) . . ?
O11 Ta2 Ba8 123.5(5) . 2_666 ?
O6 Ta2 Ba8 50.9(4) . 2_666 ?
O8 Ta2 Ba8 127.0(4) . 2_666 ?
O10 Ta2 Ba8 53.4(4) . 2_666 ?
O7 Ta2 Ba8 58.79(4) . 2_666 ?
O9 Ta2 Ba8 123.2(4) . 2_666 ?
O11 Ta2 Ba6 123.5(6) . 2_666 ?
O6 Ta2 Ba6 51.3(5) . 2_666 ?
O8 Ta2 Ba6 124.5(5) . 2_666 ?
O10 Ta2 Ba6 124.8(4) . 2_666 ?
O7 Ta2 Ba6 59.19(4) . 2_666 ?
O9 Ta2 Ba6 52.0(4) . 2_666 ?
Ba8 Ta2 Ba6 71.75(5) 2_666 2_666 ?
O11 Ta2 Ba8 120.1(5) . . ?
O6 Ta2 Ba8 128.1(5) . . ?
O8 Ta2 Ba8 47.6(5) . . ?
O10 Ta2 Ba8 119.7(5) . . ?
O7 Ta2 Ba8 57.61(4) . . ?
O9 Ta2 Ba8 48.9(5) . . ?
Ba8 Ta2 Ba8 116.40(4) 2_666 . ?
Ba6 Ta2 Ba8 76.87(5) 2_666 . ?
O11 Ta2 Ba6 119.7(6) . . ?
O6 Ta2 Ba6 127.6(4) . . ?
O8 Ta2 Ba6 50.6(4) . . ?
O10 Ta2 Ba6 49.2(5) . . ?
O7 Ta2 Ba6 57.52(4) . . ?
O9 Ta2 Ba6 119.3(5) . . ?
Ba8 Ta2 Ba6 76.63(5) 2_666 . ?
Ba6 Ta2 Ba6 116.70(4) 2_666 . ?
Ba8 Ta2 Ba6 70.48(5) . . ?
O17 Ta4 O18 95.2(8) . . ?
O17 Ta4 O20 94.3(8) . . ?
O18 Ta4 O20 166.9(8) . . ?
O17 Ta4 O31 91.0(9) . . ?
O18 Ta4 O31 96.5(8) . . ?
O20 Ta4 O31 92.4(9) . . ?
O17 Ta4 O6 173.6(7) . . ?
O18 Ta4 O6 82.4(7) . . ?
O20 Ta4 O6 87.2(7) . . ?
O31 Ta4 O6 95.2(7) . . ?
O17 Ta4 O19 93.5(8) . . ?
O18 Ta4 O19 83.6(7) . . ?
O20 Ta4 O19 86.8(7) . . ?
O31 Ta4 O19 175.5(8) . . ?
O6 Ta4 O19 80.4(6) . . ?
O17 Ta4 Ba6 121.4(7) . 2_666 ?
O18 Ta4 Ba6 46.2(6) . 2_666 ?
O20 Ta4 Ba6 120.8(6) . 2_666 ?
O31 Ta4 Ba6 128.2(7) . 2_666 ?
O6 Ta4 Ba6 53.0(4) . 2_666 ?
O19 Ta4 Ba6 49.3(5) . 2_666 ?
O17 Ta4 Ba8 125.2(6) . 2_666 ?
O18 Ta4 Ba8 118.7(6) . 2_666 ?
O20 Ta4 Ba8 48.2(6) . 2_666 ?
O31 Ta4 Ba8 122.8(6) . 2_666 ?
O6 Ta4 Ba8 52.1(4) . 2_666 ?
O19 Ta4 Ba8 53.8(4) . 2_666 ?
Ba6 Ta4 Ba8 72.74(5) 2_666 2_666 ?
O23 Ba6 O24 66.7(5) . . ?
O23 Ba6 O18 85.1(6) . 2_666 ?
O24 Ba6 O18 108.8(6) . 2_666 ?
O23 Ba6 O19 127.2(6) . 2_666 ?
O24 Ba6 O19 88.9(6) . 2_666 ?
O18 Ba6 O19 58.5(5) 2_666 2_666 ?
O23 Ba6 O10 105.7(6) . . ?
O24 Ba6 O10 96.5(5) . . ?
O18 Ba6 O10 154.8(5) 2_666 . ?
O19 Ba6 O10 123.7(4) 2_666 . ?
O23 Ba6 O6 133.0(5) . 2_666 ?
O24 Ba6 O6 143.4(5) . 2_666 ?
O18 Ba6 O6 54.9(5) 2_666 2_666 ?
O19 Ba6 O6 54.6(5) 2_666 2_666 ?
O10 Ba6 O6 103.9(4) . 2_666 ?
O23 Ba6 O9 97.8(5) . 2_666 ?
O24 Ba6 O9 159.7(5) . 2_666 ?
O18 Ba6 O9 81.5(5) 2_666 2_666 ?
O19 Ba6 O9 111.3(5) 2_666 2_666 ?
O10 Ba6 O9 74.5(4) . 2_666 ?
O6 Ba6 O9 56.8(4) 2_666 2_666 ?
O23 Ba6 O8 147.1(5) . . ?
O24 Ba6 O8 87.4(5) . . ?
O18 Ba6 O8 123.8(5) 2_666 . ?
O19 Ba6 O8 69.0(5) 2_666 . ?
O10 Ba6 O8 55.5(4) . . ?
O6 Ba6 O8 79.9(4) 2_666 . ?
O9 Ba6 O8 101.5(4) 2_666 . ?
O23 Ba6 O7 141.8(5) . . ?
O24 Ba6 O7 136.3(4) . . ?
O18 Ba6 O7 106.6(4) 2_666 . ?
O19 Ba6 O7 88.2(3) 2_666 . ?
O10 Ba6 O7 51.3(3) . . ?
O6 Ba6 O7 52.7(3) 2_666 . ?
O9 Ba6 O7 50.4(3) 2_666 . ?
O8 Ba6 O7 51.1(3) . . ?
O23 Ba6 Ta4 116.1(5) . 2_666 ?
O24 Ba6 Ta4 115.1(5) . 2_666 ?
O18 Ba6 Ta4 31.4(4) 2_666 2_666 ?
O19 Ba6 Ta4 34.2(3) 2_666 2_666 ?
O10 Ba6 Ta4 134.7(3) . 2_666 ?
O6 Ba6 Ta4 33.0(3) 2_666 2_666 ?
O9 Ba6 Ta4 83.0(3) 2_666 2_666 ?
O8 Ba6 Ta4 92.6(3) . 2_666 ?
O7 Ba6 Ta4 84.12(5) . 2_666 ?
O23 Ba6 Ta2 127.8(4) . 2_666 ?
O24 Ba6 Ta2 165.4(4) . 2_666 ?
O18 Ba6 Ta2 77.0(4) 2_666 2_666 ?
O19 Ba6 Ta2 82.8(3) 2_666 2_666 ?
O10 Ba6 Ta2 78.5(3) . 2_666 ?
O6 Ba6 Ta2 30.4(3) 2_666 2_666 ?
O9 Ba6 Ta2 31.8(3) 2_666 2_666 ?
O8 Ba6 Ta2 78.4(3) . 2_666 ?
O7 Ba6 Ta2 31.97(3) . 2_666 ?
Ta4 Ba6 Ta2 62.72(4) 2_666 2_666 ?
O23 Ba6 Ta2 136.3(5) . . ?
O24 Ba6 Ta2 105.6(4) . . ?
O18 Ba6 Ta2 134.6(4) 2_666 . ?
O19 Ba6 Ta2 94.1(3) 2_666 . ?
O10 Ba6 Ta2 30.7(3) . . ?
O6 Ba6 Ta2 79.9(3) 2_666 . ?
O9 Ba6 Ta2 76.1(3) 2_666 . ?
O8 Ba6 Ta2 30.6(3) . . ?
O7 Ba6 Ta2 31.33(3) . . ?
Ta4 Ba6 Ta2 106.09(5) 2_666 . ?
Ta2 Ba6 Ta2 63.30(4) 2_666 . ?
O27 Ba8 O28 65.5(5) . . ?
O27 Ba8 O20 87.5(6) . 2_666 ?
O28 Ba8 O20 101.2(6) . 2_666 ?
O27 Ba8 O8 147.6(5) . . ?
O28 Ba8 O8 97.1(5) . . ?
O20 Ba8 O8 123.8(5) 2_666 . ?
O27 Ba8 O9 99.1(5) . . ?
O28 Ba8 O9 100.5(5) . . ?
O20 Ba8 O9 158.2(5) 2_666 . ?
O8 Ba8 O9 55.4(4) . . ?
O27 Ba8 O6 127.0(5) . 2_666 ?
O28 Ba8 O6 149.3(5) . 2_666 ?
O20 Ba8 O6 56.6(5) 2_666 2_666 ?
O8 Ba8 O6 82.2(4) . 2_666 ?
O9 Ba8 O6 104.0(4) . 2_666 ?
O27 Ba8 O19 138.2(6) . 2_666 ?
O28 Ba8 O19 98.1(5) . 2_666 ?
O20 Ba8 O19 56.9(5) 2_666 2_666 ?
O8 Ba8 O19 68.2(5) . 2_666 ?
O9 Ba8 O19 122.2(5) . 2_666 ?
O6 Ba8 O19 53.0(4) 2_666 2_666 ?
O27 Ba8 O10 86.3(5) . 2_666 ?
O28 Ba8 O10 150.5(5) . 2_666 ?
O20 Ba8 O10 85.5(5) 2_666 2_666 ?
O8 Ba8 O10 102.9(4) . 2_666 ?
O9 Ba8 O10 74.3(4) . 2_666 ?
O6 Ba8 O10 56.4(4) 2_666 2_666 ?
O19 Ba8 O10 109.4(4) 2_666 2_666 ?
O27 Ba8 O7 130.3(4) . . ?
O28 Ba8 O7 145.4(4) . . ?
O20 Ba8 O7 109.3(4) 2_666 . ?
O8 Ba8 O7 52.2(3) . . ?
O9 Ba8 O7 51.1(3) . . ?
O6 Ba8 O7 53.0(3) 2_666 . ?
O19 Ba8 O7 85.6(4) 2_666 . ?
O10 Ba8 O7 50.9(3) 2_666 . ?
O27 Ba8 Ta4 117.9(4) . 2_666 ?
O28 Ba8 Ta4 117.7(4) . 2_666 ?
O20 Ba8 Ta4 31.0(4) 2_666 2_666 ?
O8 Ba8 Ta4 94.3(3) . 2_666 ?
O9 Ba8 Ta4 134.7(3) . 2_666 ?
O6 Ba8 Ta4 32.7(3) 2_666 2_666 ?
O19 Ba8 Ta4 34.2(3) 2_666 2_666 ?
O10 Ba8 Ta4 82.5(3) 2_666 2_666 ?
O7 Ba8 Ta4 84.06(5) . 2_666 ?
O27 Ba8 Ta2 117.2(4) . 2_666 ?
O28 Ba8 Ta2 177.0(4) . 2_666 ?
O20 Ba8 Ta2 80.4(4) 2_666 2_666 ?
O8 Ba8 Ta2 79.9(3) . 2_666 ?
O9 Ba8 Ta2 78.1(3) . 2_666 ?
O6 Ba8 Ta2 30.4(3) 2_666 2_666 ?
O19 Ba8 Ta2 80.7(3) 2_666 2_666 ?
O10 Ba8 Ta2 31.8(3) 2_666 2_666 ?
O7 Ba8 Ta2 32.03(3) . 2_666 ?
Ta4 Ba8 Ta2 62.60(4) 2_666 2_666 ?
O27 Ba8 Ta2 129.9(4) . . ?
O28 Ba8 Ta2 113.9(4) . . ?
O20 Ba8 Ta2 136.3(4) 2_666 . ?
O8 Ba8 Ta2 30.5(3) . . ?
O9 Ba8 Ta2 31.0(3) . . ?
O6 Ba8 Ta2 80.6(3) 2_666 . ?
O19 Ba8 Ta2 91.7(4) 2_666 . ?
O10 Ba8 Ta2 76.9(3) 2_666 . ?
O7 Ba8 Ta2 31.57(3) . . ?
Ta4 Ba8 Ta2 106.23(5) 2_666 . ?
Ta2 Ba8 Ta2 63.60(4) 2_666 . ?
Ta2 O6 Ta4 160.3(8) . . ?
Ta2 O6 Ba8 98.7(6) . 2_666 ?
Ta4 O6 Ba8 95.2(5) . 2_666 ?
Ta2 O6 Ba6 98.4(6) . 2_666 ?
Ta4 O6 Ba6 94.0(5) . 2_666 ?
Ba8 O6 Ba6 96.2(4) 2_666 2_666 ?
Ta1 O1 Ta1 180.00(10) . 2_775 ?
Ta1 O1 Ba7 91.14(5) . 2_775 ?
Ta1 O1 Ba7 88.86(5) 2_775 2_775 ?
Ta1 O1 Ba7 88.86(5) . . ?
Ta1 O1 Ba7 91.14(5) 2_775 . ?
Ba7 O1 Ba7 180.00(5) 2_775 . ?
Ta1 O1 Ba5 90.34(5) . . ?
Ta1 O1 Ba5 89.66(5) 2_775 . ?
Ba7 O1 Ba5 84.88(4) 2_775 . ?
Ba7 O1 Ba5 95.12(4) . . ?
Ta1 O1 Ba5 89.66(5) . 2_775 ?
Ta1 O1 Ba5 90.34(5) 2_775 2_775 ?
Ba7 O1 Ba5 95.12(4) 2_775 2_775 ?
Ba7 O1 Ba5 84.88(4) . 2_775 ?
Ba5 O1 Ba5 180.00(6) . 2_775 ?
Ta1 O12 Ta3 163.7(8) 2_775 . ?
Ta1 O12 Ba7 99.6(6) 2_775 2_775 ?
Ta3 O12 Ba7 92.3(5) . 2_775 ?
Ta1 O12 Ba5 99.7(5) 2_775 . ?
Ta3 O12 Ba5 90.7(5) . . ?
Ba7 O12 Ba5 93.5(4) 2_775 . ?
C36 O2 Ta1 133.7(13) . . ?
C36 O2 Ba5 114.7(13) . . ?
Ta1 O2 Ba5 103.7(6) . . ?
C36 O2 Ba7 98.3(11) . 2_775 ?
Ta1 O2 Ba7 101.6(6) . 2_775 ?
Ba5 O2 Ba7 97.3(4) . 2_775 ?
Ta2 O7 Ta2 180.000(1) . 2_666 ?
Ta2 O7 Ba8 89.18(5) . 2_666 ?
Ta2 O7 Ba8 90.82(5) 2_666 2_666 ?
Ta2 O7 Ba8 90.82(5) . . ?
Ta2 O7 Ba8 89.18(5) 2_666 . ?
Ba8 O7 Ba8 180.00(6) 2_666 . ?
Ta2 O7 Ba6 88.85(5) . 2_666 ?
Ta2 O7 Ba6 91.15(5) 2_666 2_666 ?
Ba8 O7 Ba6 86.25(5) 2_666 2_666 ?
Ba8 O7 Ba6 93.75(5) . 2_666 ?
Ta2 O7 Ba6 91.15(5) . . ?
Ta2 O7 Ba6 88.85(5) 2_666 . ?
Ba8 O7 Ba6 93.75(5) 2_666 . ?
Ba8 O7 Ba6 86.25(5) . . ?
Ba6 O7 Ba6 180.000(1) 2_666 . ?
C48 O8 Ta2 126.7(15) . . ?
C48 O8 Ba8 121.0(14) . . ?
Ta2 O8 Ba8 101.8(6) . . ?
C48 O8 Ba6 104.9(13) . . ?
Ta2 O8 Ba6 98.8(5) . . ?
Ba8 O8 Ba6 97.3(4) . . ?
C50 O3 Ta1 123.7(13) . . ?
C50 O3 Ba7 103.2(14) . . ?
Ta1 O3 Ba7 94.1(5) . . ?
C50 O3 Ba5 128.6(13) . . ?
Ta1 O3 Ba5 95.5(5) . . ?
Ba7 O3 Ba5 106.0(4) . . ?
C42 O4 Ta1 124.5(14) . . ?
C42 O4 Ba7 121.3(14) . 2_775 ?
Ta1 O4 Ba7 99.4(6) . 2_775 ?
C42 O4 Ba5 104.8(15) . 2_775 ?
Ta1 O4 Ba5 95.4(6) . 2_775 ?
Ba7 O4 Ba5 107.9(5) 2_775 2_775 ?
C2 O13 Ta3 119.6(16) . . ?
C2 O13 Ba7 129.1(16) . 2_775 ?
Ta3 O13 Ba7 97.2(6) . 2_775 ?
C2 O13 Ba5 110.7(15) . . ?
Ta3 O13 Ba5 94.2(5) . . ?
Ba7 O13 Ba5 99.3(5) 2_775 . ?
C69 O14 Ta3 135.4(18) . . ?
C144 O15 Ta3 171(2) . . ?
C55 O9 Ta2 124.5(16) . . ?
C55 O9 Ba8 117.6(15) . . ?
Ta2 O9 Ba8 100.0(6) . . ?
C55 O9 Ba6 109.5(15) . 2_666 ?
Ta2 O9 Ba6 96.2(5) . 2_666 ?
Ba8 O9 Ba6 105.9(4) . 2_666 ?
C153 O5 Ta1 168.9(16) . . ?
C122 O17 Ta4 162.8(19) . . ?
C9 O23 Ba6 140(2) . . ?
C127 O10 Ta2 125.6(15) . . ?
C127 O10 Ba6 126.0(14) . . ?
Ta2 O10 Ba6 100.1(6) . . ?
C127 O10 Ba8 99.6(15) . 2_666 ?
Ta2 O10 Ba8 94.8(5) . 2_666 ?
Ba6 O10 Ba8 103.9(4) . 2_666 ?
C99 O16 Ta3 128.9(17) . . ?
C99 O16 Ba5 121.4(17) . . ?
Ta3 O16 Ba5 99.4(6) . . ?
C11 O18 Ta4 128(2) . . ?
C11 O18 Ba6 123.4(19) . 2_666 ?
Ta4 O18 Ba6 102.4(7) . 2_666 ?
C61 O30 Ta3 129.0(18) . . ?
C61 O30 Ba7 123.3(17) . 2_775 ?
Ta3 O30 Ba7 97.4(6) . 2_775 ?
C16 O19 Ta4 124.7(16) . . ?
C16 O19 Ba6 109.8(16) . 2_666 ?
Ta4 O19 Ba6 96.5(6) . 2_666 ?
C16 O19 Ba8 129.0(14) . 2_666 ?
Ta4 O19 Ba8 92.0(6) . 2_666 ?
Ba6 O19 Ba8 98.1(5) 2_666 2_666 ?
C83 O11 Ta2 168(2) . . ?
C12 O20 Ta4 129(2) . . ?
C12 O20 Ba8 130(2) . 2_666 ?
Ta4 O20 Ba8 100.9(8) . 2_666 ?
C132 O25 Ba7 139.0(17) . . ?
C5 O22 Ba5 134.2(18) . . ?
C45 O26 Ba7 146(2) . . ?
C134 O24 Ba6 136.6(19) . . ?
C43 O27 Ba8 138.7(18) . . ?
C10 O21 Ba5 143(2) . . ?
C29 O28 Ba8 135.0(19) . . ?
O2 C36 C49 115.4(19) . . ?
C41 C29 O28 134(3) . . ?
C41 C29 C80 116(3) . . ?
O28 C29 C80 111(3) . . ?
C5 C39 C10 128(3) . . ?
C29 C41 C43 122(3) . . ?
O4 C42 C47 110(2) . . ?
O27 C43 C41 124(3) . . ?
O27 C43 C66 116(3) . . ?
C41 C43 C66 119(3) . . ?
O26 C45 C13 115(3) . . ?
O26 C45 C110 123(3) . . ?
C13 C45 C110 121(3) . . ?
C81 C48 O8 117(2) . . ?
C109 C50 O3 108(2) . . ?
C52 C55 O9 113(3) . . ?
C82 C61 O30 102(3) . . ?
C203 C66 C113 111(3) . . ?
C203 C66 C43 108(3) . . ?
C113 C66 C43 111(3) . . ?
C203 C66 C138 101(3) . . ?
C113 C66 C138 107(3) . . ?
C43 C66 C138 118(3) . . ?
C128 C69 O14 116(3) . . ?
C105 C77 C126 107(3) . . ?
C105 C77 C72 117(4) . . ?
C126 C77 C72 109(3) . . ?
C105 C77 C5 112(3) . . ?
C126 C77 C5 112(3) . . ?
C72 C77 C5 100(3) . . ?
C74 C80 C29 115(3) . . ?
C74 C80 C75 107(3) . . ?
C29 C80 C75 108(3) . . ?
C74 C80 C64 112(3) . . ?
C29 C80 C64 110(3) . . ?
C75 C80 C64 104(3) . . ?
C239 C83 O11 134(4) . . ?
C73 C99 O16 118(3) . . ?
C18 C101 C9 116(4) . . ?
C18 C101 C137 94(3) . . ?
C9 C101 C137 110(4) . . ?
C18 C101 C125 113(4) . . ?
C9 C101 C125 113(3) . . ?
C137 C101 C125 109(4) . . ?
C157 C110 C45 117(3) . . ?
C157 C110 C103 106(3) . . ?
C45 C110 C103 106(3) . . ?
C157 C110 C65 111(3) . . ?
C45 C110 C65 104(3) . . ?
C103 C110 C65 114(3) . . ?
C19 O31 Ta4 150(2) . . ?
O13 C2 C3 110(3) . . ?
O22 C5 C39 128(3) . . ?
O22 C5 C77 111(3) . . ?
C39 C5 C77 120(3) . . ?
C14 C6 C20 112(3) . . ?
C14 C6 C132 115(2) . . ?
C20 C6 C132 113(3) . . ?
C14 C6 C131 105(3) . . ?
C20 C6 C131 108(3) . . ?
C132 C6 C131 104(3) . . ?
C154 C7 C10 119(3) . . ?
C154 C7 C129 101(3) . . ?
C10 C7 C129 116(3) . . ?
C154 C7 C146 104(4) . . ?
C10 C7 C146 111(3) . . ?
C129 C7 C146 104(4) . . ?
C134 C8 C9 132(3) . . ?
O23 C9 C8 121(3) . . ?
O23 C9 C101 115(3) . . ?
C8 C9 C101 124(4) . . ?
O21 C10 C39 120(3) . . ?
O21 C10 C7 123(3) . . ?
C39 C10 C7 117(3) . . ?
C147 C11 O18 120(4) . . ?
C15 C12 O20 117(3) . . ?
C132 C13 C45 132(3) . . ?
C142 C16 O19 104(3) . . ?
C252 C19 O31 85(3) . . ?
C17 C122 O17 117(2) . . ?
C63 C127 O10 102(3) . . ?
O25 C132 C13 124(3) . . ?
O25 C132 C6 117(3) . . ?
C13 C132 C6 119(3) . . ?
O24 C134 C8 121(3) . . ?
O24 C134 C136 108(3) . . ?
C8 C134 C136 127(3) . . ?
C201 C136 C4 109(2) . . ?
C201 C136 C134 110(3) . . ?
C4 C136 C134 119(3) . . ?
C201 C136 C202 113(2) . . ?
C4 C136 C202 108(2) . . ?
C134 C136 C202 97(3) . . ?
C94 C144 O15 118(2) . . ?
C58 C153 O5 114(2) . . ?

loop_
_geom_bond_atom_site_label_1
_geom_bond_atom_site_label_2
_geom_bond_distance
_geom_bond_site_symmetry_2
_geom_bond_publ_flag
Ta1 O5 1.821(15) . ?
Ta1 O12 1.819(16) 2_775 ?
Ta1 O2 1.890(16) . ?
Ta1 O1 1.9560(12) . ?
Ta1 O4 2.025(13) . ?
Ta1 O3 2.055(13) . ?
Ta1 Ba7 3.718(2) . ?
Ta1 Ba5 3.746(2) 2_775 ?
Ta1 Ba5 3.766(2) . ?
Ta1 Ba7 3.784(2) 2_775 ?
Ta3 O15 1.890(18) . ?
Ta3 O14 1.855(18) . ?
Ta3 O16 2.005(16) . ?
Ta3 O13 2.061(16) . ?
Ta3 O30 2.059(16) . ?
Ta3 O12 2.080(15) . ?
Ta3 Ba5 3.658(2) . ?
Ta3 Ba7 3.680(2) 2_775 ?
Ba5 O22 2.573(15) . ?
Ba5 O21 2.589(19) . ?
Ba5 O16 2.748(16) . ?
Ba5 O2 2.839(14) . ?
Ba5 O13 2.873(14) . ?
Ba5 O4 2.966(16) 2_775 ?
Ba5 O12 2.983(14) . ?
Ba5 O3 2.965(15) . ?
Ba5 O1 3.2064(19) . ?
Ba5 Ta1 3.746(2) 2_775 ?
Ba7 O26 2.603(17) . ?
Ba7 O25 2.609(15) . ?
Ba7 O30 2.797(17) 2_775 ?
Ba7 O13 2.802(16) 2_775 ?
Ba7 O4 2.883(16) 2_775 ?
Ba7 O2 2.921(13) 2_775 ?
Ba7 O3 2.956(15) . ?
Ba7 O12 2.954(13) 2_775 ?
Ba7 O1 3.2007(16) . ?
Ba7 Ta3 3.680(2) 2_775 ?
Ba7 Ta1 3.784(2) 2_775 ?
Ta2 O11 1.765(16) . ?
Ta2 O6 1.893(16) . ?
Ta2 O8 1.944(16) . ?
Ta2 O10 1.956(15) . ?
Ta2 O7 1.9622(12) . ?
Ta2 O9 1.963(15) . ?
Ta2 Ba8 3.700(2) 2_666 ?
Ta2 Ba6 3.706(2) 2_666 ?
Ta2 Ba8 3.747(3) . ?
Ta2 Ba6 3.773(3) . ?
Ta4 O17 1.88(2) . ?
Ta4 O18 1.948(19) . ?
Ta4 O20 1.923(19) . ?
Ta4 O31 1.944(19) . ?
Ta4 O6 1.992(16) . ?
Ta4 O19 2.065(17) . ?
Ta4 Ba6 3.649(3) 2_666 ?
Ta4 Ba8 3.668(3) 2_666 ?
Ba6 O23 2.588(18) . ?
Ba6 O24 2.601(16) . ?
Ba6 O18 2.695(19) 2_666 ?
Ba6 O19 2.784(18) 2_666 ?
Ba6 O10 2.902(17) . ?
Ba6 O6 2.922(15) 2_666 ?
Ba6 O9 2.937(13) 2_666 ?
Ba6 O8 2.949(15) . ?
Ba6 O7 3.1832(19) . ?
Ba6 Ta4 3.649(3) 2_666 ?
Ba6 Ta2 3.706(2) 2_666 ?
Ba8 O27 2.569(18) . ?
Ba8 O28 2.602(17) . ?
Ba8 O20 2.78(2) 2_666 ?
Ba8 O8 2.829(16) . ?
Ba8 O9 2.869(17) . ?
Ba8 O6 2.906(13) 2_666 ?
Ba8 O19 2.961(16) 2_666 ?
Ba8 O10 2.981(14) 2_666 ?
Ba8 O7 3.1646(19) . ?
Ba8 Ta4 3.668(3) 2_666 ?
Ba8 Ta2 3.700(2) 2_666 ?
O6 Ba8 2.906(13) 2_666 ?
O6 Ba6 2.922(15) 2_666 ?
O1 Ta1 1.9560(12) 2_775 ?
O1 Ba7 3.2007(16) 2_775 ?
O1 Ba5 3.2064(19) 2_775 ?
O12 Ta1 1.819(16) 2_775 ?
O12 Ba7 2.954(13) 2_775 ?
O2 C36 1.46(2) . ?
O2 Ba7 2.921(13) 2_775 ?
O7 Ta2 1.9622(12) 2_666 ?
O7 Ba8 3.1646(19) 2_666 ?
O7 Ba6 3.1832(19) 2_666 ?
O8 C48 1.45(2) . ?
O3 C50 1.39(2) . ?
O4 C42 1.44(2) . ?
O4 Ba7 2.883(16) 2_775 ?
O4 Ba5 2.966(16) 2_775 ?
O13 C2 1.41(3) . ?
O13 Ba7 2.802(16) 2_775 ?
O14 C69 1.39(3) . ?
O15 C144 1.44(3) . ?
O9 C55 1.48(3) . ?
O9 Ba6 2.937(13) 2_666 ?
O5 C153 1.48(3) . ?
O17 C122 1.43(3) . ?
O23 C9 1.28(3) . ?
O10 C127 1.56(3) . ?
O10 Ba8 2.981(14) 2_666 ?
O16 C99 1.39(3) . ?
O18 C11 1.45(3) . ?
O18 Ba6 2.695(19) 2_666 ?
O30 C61 1.48(3) . ?
O30 Ba7 2.797(17) 2_775 ?
O19 C16 1.57(3) . ?
O19 Ba6 2.784(18) 2_666 ?
O19 Ba8 2.961(16) 2_666 ?
O11 C83 1.35(3) . ?
O20 C12 1.27(3) . ?
O20 Ba8 2.78(2) 2_666 ?
O25 C132 1.20(3) . ?
O22 C5 1.30(3) . ?
O26 C45 1.22(3) . ?
O24 C134 1.333(17) . ?
O27 C43 1.25(3) . ?
O21 C10 1.20(3) . ?
O28 C29 1.22(3) . ?
C36 C49 1.52(3) . ?
C29 C41 1.24(3) . ?
C29 C80 1.56(4) . ?
C39 C5 1.32(3) . ?
C39 C10 1.41(3) . ?
C41 C43 1.45(3) . ?
C42 C47 1.44(3) . ?
C43 C66 1.505(15) . ?
C45 C13 1.41(3) . ?
C45 C110 1.48(4) . ?
C48 C81 1.43(3) . ?
C50 C109 1.483(12) . ?
C52 C55 1.45(3) . ?
C58 C153 1.479(15) . ?
C61 C82 1.40(4) . ?
C63 C127 1.36(4) . ?
C64 C80 1.523(12) . ?
C65 C110 1.50(4) . ?
C66 C203 1.522(12) . ?
C66 C113 1.501(15) . ?
C66 C138 1.511(15) . ?
C69 C128 1.477(12) . ?
C72 C77 1.55(4) . ?
C73 C99 1.481(12) . ?
C74 C80 1.53(3) . ?
C75 C80 1.511(15) . ?
C77 C105 1.45(4) . ?
C77 C126 1.51(4) . ?
C77 C5 1.60(4) . ?
C83 C239 1.483(12) . ?
C94 C144 1.480(12) . ?
C101 C18 1.43(4) . ?
C101 C9 1.45(4) . ?
C101 C137 1.50(5) . ?
C101 C125 1.47(4) . ?
C103 C110 1.47(4) . ?
C110 C157 1.46(4) . ?
O31 C19 1.61(4) . ?
C2 C3 1.48(3) . ?
C4 C136 1.56(4) . ?
C6 C14 1.45(4) . ?
C6 C20 1.52(4) . ?
C6 C132 1.48(4) . ?
C6 C131 1.512(15) . ?
C7 C154 1.35(4) . ?
C7 C10 1.49(4) . ?
C7 C129 1.50(4) . ?
C7 C146 1.503(15) . ?
C8 C134 1.34(3) . ?
C8 C9 1.37(3) . ?
C11 C147 1.37(4) . ?
C12 C15 1.469(15) . ?
C13 C132 1.37(3) . ?
C16 C142 1.55(4) . ?
C17 C122 1.482(12) . ?
C19 C252 1.486(16) . ?
C134 C136 1.52(4) . ?
C136 C201 1.48(4) . ?
C136 C202 1.501(15) . ?
